data_7220581
loop_
_publ_author_name
'Christensen, Mikkel A.'
'Rudebusch, Gabriel E.'
'Parker, Christian Richard'
'Andersen, Cecilie Lindholm'
'Kadziola, Anders'
'Haley, Michael M.'
'Hammerich, Ole'
'Nielsen, Mogens Brondsted'

_publ_section_title
;
 Diindenothienoacene--tetrathiafulvalene redox systems
;
_journal_name_full 'RSC Adv.'
_journal_paper_doi 10.1039/C5RA09581F
_journal_year 2015
_chemical_formula_moiety 'C32 H28 S9'
_chemical_formula_sum 'C32 H28 S9'
_chemical_formula_weight 701.08
_chemical_name_systematic
; 
 ? 
;
_space_group_IT_number 2
_symmetry_cell_setting triclinic
_symmetry_space_group_name_Hall '-P 1'
_symmetry_space_group_name_H-M 'P -1'
_atom_sites_solution_hydrogens difmap
_atom_sites_solution_primary direct
_atom_sites_solution_secondary difmap
_audit_creation_method SHELXL-97
_audit_update_record
;
2015-03-26 deposited with the CCDC.
2015-05-27 downloaded from the CCDC.
;
_cell_angle_alpha 71.509(3)
_cell_angle_beta 80.263(3)
_cell_angle_gamma 75.906(3)
_cell_formula_units_Z 2
_cell_length_a 10.8280(9)
_cell_length_b 11.8782(10)
_cell_length_c 13.0516(11)
_cell_measurement_reflns_used 46831
_cell_measurement_temperature 122(2)
_cell_measurement_theta_max 31.51
_cell_measurement_theta_min 2.09
_cell_volume 1536.3(2)
_computing_cell_refinement 'APEX2 v.2013.6-2, Bruker/Nonius'
_computing_data_collection 'APEX2 v.2013.6-2, Bruker/Nonius'
_computing_data_reduction 'APEX2 v.2013.6-2, Bruker/Nonius'
_computing_molecular_graphics 'ORTEP-II (Johnson, 1976)'
_computing_structure_refinement 'SHELXL-97 (Sheldrick, 1997)'
_computing_structure_solution 'SHELXS-97 (Sheldrick, 1990)'
_diffrn_ambient_temperature 122(2)
_diffrn_measured_fraction_theta_full 0.994
_diffrn_measured_fraction_theta_max 0.994
_diffrn_measurement_device_type 'Bruker D8 Venture'
_diffrn_radiation_monochromator graphite
_diffrn_radiation_source 'fine-focus sealed tube'
_diffrn_radiation_type MoK\a
_diffrn_radiation_wavelength 0.71073
_diffrn_reflns_av_R_equivalents 0.0381
_diffrn_reflns_av_sigmaI/netI 0.0341
_diffrn_reflns_limit_h_max 15
_diffrn_reflns_limit_h_min -13
_diffrn_reflns_limit_k_max 17
_diffrn_reflns_limit_k_min -17
_diffrn_reflns_limit_l_max 18
_diffrn_reflns_limit_l_min -19
_diffrn_reflns_number 46831
_diffrn_reflns_theta_full 31.51
_diffrn_reflns_theta_max 31.51
_diffrn_reflns_theta_min 2.09
_exptl_absorpt_coefficient_mu 0.673
_exptl_absorpt_correction_T_max 0.747
_exptl_absorpt_correction_T_min 0.671
_exptl_absorpt_correction_type multi-scan
_exptl_crystal_density_diffrn 1.516
_exptl_crystal_density_method 'not measured'
_exptl_crystal_F_000 728
_refine_diff_density_max 0.960
_refine_diff_density_min -0.507
_refine_diff_density_rms 0.084
_refine_ls_extinction_method none
_refine_ls_goodness_of_fit_ref 1.039
_refine_ls_hydrogen_treatment constr
_refine_ls_matrix_type full
_refine_ls_number_parameters 374
_refine_ls_number_reflns 10174
_refine_ls_number_restraints 0
_refine_ls_restrained_S_all 1.039
_refine_ls_R_factor_all 0.0498
_refine_ls_R_factor_gt 0.0352
_refine_ls_shift/su_max 0.001
_refine_ls_shift/su_mean 0.000
_refine_ls_structure_factor_coef Fsqd
_refine_ls_weighting_details 'calc w=1/[\s^2^(Fo^2^)+(0.0466P)^2^+0.7263P] where P=(Fo^2^+2Fc^2^)/3'
_refine_ls_weighting_scheme calc
_refine_ls_wR_factor_gt 0.0864
_refine_ls_wR_factor_ref 0.0937
_reflns_number_gt 8295
_reflns_number_total 10174
_reflns_threshold_expression >2sigma(I)
_cod_data_source_file c5ra09581f2.cif
_cod_data_source_block mo_d8v804_0m
_cod_database_code 7220581

loop_
_symmetry_equiv_pos_as_xyz
'x, y, z'
'-x, -y, -z'

loop_
_atom_site_label
_atom_site_type_symbol
_atom_site_fract_x
_atom_site_fract_y
_atom_site_fract_z
_atom_site_U_iso_or_equiv
_atom_site_adp_type
_atom_site_occupancy
_atom_site_symmetry_multiplicity
_atom_site_calc_flag
_atom_site_refinement_flags
S1 S 0.42472(4) 1.14834(3) 0.62250(3) 0.02030(8) Uani 1 1 d .
S2 S 0.30135(3) 1.08237(3) 0.46340(3) 0.01739(7) Uani 1 1 d .
S3 S 0.03091(3) 0.74894(3) 0.56597(3) 0.01552(7) Uani 1 1 d .
S4 S -0.27782(4) 0.44824(3) 0.65436(3) 0.02012(8) Uani 1 1 d .
S5 S -0.40432(5) 0.34079(4) 0.87967(3) 0.03549(11) Uani 1 1 d .
S6 S -0.23385(4) 0.48221(4) 0.96758(3) 0.02463(9) Uani 1 1 d .
S7 S -0.13319(4) 0.57486(3) 0.73510(3) 0.02051(8) Uani 1 1 d .
S8 S 0.29658(4) 0.93883(4) 0.81406(3) 0.02441(9) Uani 1 1 d .
S9 S 0.18811(3) 0.89870(3) 0.63397(3) 0.01719(7) Uani 1 1 d .
C1 C 0.56038(16) 1.31558(14) 0.49510(14) 0.0251(3) Uani 1 1 d .
H1A H 0.5107 1.3712 0.5358 0.038 Uiso 1 1 calc R
H1B H 0.5888 1.3623 0.4220 0.038 Uiso 1 1 calc R
H1C H 0.6351 1.2665 0.5328 0.038 Uiso 1 1 calc R
C2 C 0.47736(15) 1.23296(13) 0.48689(12) 0.0206(3) Uani 1 1 d .
H2A H 0.5270 1.1765 0.4459 0.025 Uiso 1 1 calc R
H2B H 0.4023 1.2819 0.4478 0.025 Uiso 1 1 calc R
C3 C 0.33151(13) 1.06153(12) 0.59656(11) 0.0166(3) Uani 1 1 d .
C4 C 0.20825(13) 0.97213(12) 0.49575(11) 0.0154(2) Uani 1 1 d .
C5 C 0.15612(13) 0.94238(12) 0.42133(11) 0.0155(2) Uani 1 1 d .
C6 C 0.08316(13) 0.84825(12) 0.44732(11) 0.0152(2) Uani 1 1 d .
C7 C -0.04379(13) 0.69242(12) 0.49198(11) 0.0155(2) Uani 1 1 d .
C8 C -0.12670(13) 0.60570(12) 0.51885(11) 0.0154(2) Uani 1 1 d .
C9 C -0.17211(13) 0.54816(12) 0.62197(11) 0.0159(2) Uani 1 1 d .
C10 C -0.29593(15) 0.42612(13) 0.79496(12) 0.0211(3) Uani 1 1 d .
C11 C -0.41971(16) 0.24110(14) 0.80471(13) 0.0248(3) Uani 1 1 d .
H11A H -0.4711 0.2870 0.7430 0.030 Uiso 1 1 calc R
H11B H -0.3342 0.2042 0.7758 0.030 Uiso 1 1 calc R
C12 C -0.48608(19) 0.14282(16) 0.88328(15) 0.0331(4) Uani 1 1 d .
H12A H -0.4314 0.0942 0.9410 0.050 Uiso 1 1 calc R
H12B H -0.5016 0.0904 0.8440 0.050 Uiso 1 1 calc R
H12C H -0.5678 0.1807 0.9152 0.050 Uiso 1 1 calc R
C13 C -0.0932(2) 0.33874(19) 1.13225(15) 0.0368(4) Uani 1 1 d .
H13A H -0.0647 0.4103 1.1340 0.055 Uiso 1 1 calc R
H13B H -0.0292 0.2658 1.1608 0.055 Uiso 1 1 calc R
H13C H -0.1751 0.3333 1.1770 0.055 Uiso 1 1 calc R
C14 C -0.10948(18) 0.34933(17) 1.01657(14) 0.0329(4) Uani 1 1 d .
H14A H -0.1342 0.2755 1.0136 0.039 Uiso 1 1 calc R
H14B H -0.0279 0.3579 0.9703 0.039 Uiso 1 1 calc R
C15 C -0.22820(15) 0.48393(13) 0.83207(12) 0.0207(3) Uani 1 1 d .
C16 C -0.15819(13) 0.60642(12) 0.41366(11) 0.0160(2) Uani 1 1 d .
C17 C -0.09965(13) 0.69331(12) 0.32937(11) 0.0160(2) Uani 1 1 d .
C18 C -0.11976(14) 0.71497(13) 0.22183(12) 0.0197(3) Uani 1 1 d .
H18 H -0.0814 0.7730 0.1656 0.024 Uiso 1 1 calc R
C19 C -0.19707(15) 0.65025(14) 0.19750(12) 0.0234(3) Uani 1 1 d .
H19 H -0.2115 0.6649 0.1242 0.028 Uiso 1 1 calc R
C20 C -0.25310(15) 0.56495(14) 0.27895(13) 0.0226(3) Uani 1 1 d .
H20 H -0.3052 0.5218 0.2607 0.027 Uiso 1 1 calc R
C21 C -0.23383(14) 0.54179(13) 0.38747(12) 0.0192(3) Uani 1 1 d .
H21 H -0.2718 0.4827 0.4428 0.023 Uiso 1 1 calc R
C22 C -0.02809(13) 0.74691(12) 0.38055(11) 0.0152(2) Uani 1 1 d .
C23 C 0.04602(13) 0.83752(12) 0.35423(11) 0.0158(2) Uani 1 1 d .
C24 C 0.27959(14) 0.97605(13) 0.67544(11) 0.0176(3) Uani 1 1 d .
C25 C 0.45632(17) 0.84184(18) 0.81886(15) 0.0351(4) Uani 1 1 d .
H25A H 0.5140 0.8824 0.7587 0.042 Uiso 1 1 calc R
H25B H 0.4891 0.8337 0.8878 0.042 Uiso 1 1 calc R
C26 C 0.4622(2) 0.71711(19) 0.81068(16) 0.0425(5) Uani 1 1 d .
H26A H 0.4140 0.6722 0.8747 0.064 Uiso 1 1 calc R
H26B H 0.5516 0.6740 0.8069 0.064 Uiso 1 1 calc R
H26C H 0.4248 0.7239 0.7451 0.064 Uiso 1 1 calc R
C27 C 0.16152(13) 0.99235(12) 0.30274(11) 0.0164(2) Uani 1 1 d .
C28 C 0.09609(13) 0.92752(12) 0.26152(11) 0.0165(3) Uani 1 1 d .
C29 C 0.09050(15) 0.95532(14) 0.15038(12) 0.0229(3) Uani 1 1 d .
H29 H 0.0476 0.9120 0.1227 0.027 Uiso 1 1 calc R
C30 C 0.14896(17) 1.04803(16) 0.07986(13) 0.0274(3) Uani 1 1 d .
H30 H 0.1472 1.0666 0.0037 0.033 Uiso 1 1 calc R
C31 C 0.20956(16) 1.11313(15) 0.12047(13) 0.0269(3) Uani 1 1 d .
H31 H 0.2470 1.1770 0.0716 0.032 Uiso 1 1 calc R
C32 C 0.21632(14) 1.08625(13) 0.23143(12) 0.0209(3) Uani 1 1 d .
H32 H 0.2578 1.1314 0.2582 0.025 Uiso 1 1 calc R

loop_
_atom_site_aniso_label
_atom_site_aniso_U_11
_atom_site_aniso_U_22
_atom_site_aniso_U_33
_atom_site_aniso_U_23
_atom_site_aniso_U_13
_atom_site_aniso_U_12
S1 0.02430(18) 0.02052(16) 0.01986(17) -0.00675(13) -0.00303(13) -0.00972(14)
S2 0.02064(16) 0.01688(15) 0.01558(15) -0.00224(12) -0.00309(12) -0.00789(12)
S3 0.01893(16) 0.01566(15) 0.01269(14) -0.00195(11) -0.00420(12) -0.00591(12)
S4 0.02596(18) 0.02157(17) 0.01569(16) -0.00416(13) -0.00168(13) -0.01196(14)
S5 0.0525(3) 0.0404(2) 0.0228(2) -0.01394(18) 0.01338(19) -0.0317(2)
S6 0.0344(2) 0.02530(18) 0.01505(16) -0.00604(14) -0.00264(14) -0.00730(16)
S7 0.02721(18) 0.02270(17) 0.01445(15) -0.00304(13) -0.00469(13) -0.01158(14)
S8 0.0313(2) 0.02957(19) 0.01530(16) -0.00658(14) -0.00267(14) -0.01117(16)
S9 0.01966(16) 0.01837(15) 0.01442(15) -0.00254(12) -0.00243(12) -0.00793(12)
C1 0.0264(8) 0.0237(7) 0.0293(8) -0.0080(6) -0.0021(6) -0.0125(6)
C2 0.0215(7) 0.0186(6) 0.0220(7) -0.0029(5) -0.0026(5) -0.0081(5)
C3 0.0176(6) 0.0166(6) 0.0174(6) -0.0058(5) -0.0038(5) -0.0039(5)
C4 0.0160(6) 0.0141(6) 0.0156(6) -0.0025(5) -0.0024(5) -0.0037(5)
C5 0.0157(6) 0.0146(6) 0.0152(6) -0.0025(5) -0.0021(5) -0.0032(5)
C6 0.0166(6) 0.0150(6) 0.0131(6) -0.0022(5) -0.0014(5) -0.0041(5)
C7 0.0170(6) 0.0155(6) 0.0152(6) -0.0045(5) -0.0036(5) -0.0038(5)
C8 0.0162(6) 0.0151(6) 0.0153(6) -0.0042(5) -0.0031(5) -0.0031(5)
C9 0.0176(6) 0.0144(6) 0.0162(6) -0.0035(5) -0.0036(5) -0.0042(5)
C10 0.0276(7) 0.0205(6) 0.0158(6) -0.0040(5) 0.0008(5) -0.0094(6)
C11 0.0283(8) 0.0251(7) 0.0228(7) -0.0054(6) -0.0014(6) -0.0116(6)
C12 0.0424(10) 0.0313(8) 0.0290(8) -0.0030(7) -0.0036(7) -0.0213(8)
C13 0.0396(10) 0.0456(11) 0.0239(8) -0.0091(7) -0.0109(7) -0.0021(8)
C14 0.0368(9) 0.0378(9) 0.0211(8) -0.0089(7) -0.0054(7) 0.0000(8)
C15 0.0274(7) 0.0196(6) 0.0147(6) -0.0020(5) -0.0036(5) -0.0068(6)
C16 0.0176(6) 0.0155(6) 0.0150(6) -0.0047(5) -0.0039(5) -0.0015(5)
C17 0.0166(6) 0.0162(6) 0.0157(6) -0.0052(5) -0.0034(5) -0.0024(5)
C18 0.0239(7) 0.0203(6) 0.0153(6) -0.0045(5) -0.0041(5) -0.0044(5)
C19 0.0272(8) 0.0281(7) 0.0178(7) -0.0085(6) -0.0066(6) -0.0056(6)
C20 0.0256(7) 0.0246(7) 0.0230(7) -0.0102(6) -0.0072(6) -0.0074(6)
C21 0.0212(7) 0.0186(6) 0.0192(7) -0.0057(5) -0.0034(5) -0.0053(5)
C22 0.0164(6) 0.0153(6) 0.0134(6) -0.0038(5) -0.0034(5) -0.0018(5)
C23 0.0169(6) 0.0156(6) 0.0141(6) -0.0037(5) -0.0025(5) -0.0022(5)
C24 0.0192(6) 0.0193(6) 0.0161(6) -0.0055(5) -0.0031(5) -0.0059(5)
C25 0.0263(8) 0.0489(11) 0.0253(8) 0.0034(7) -0.0095(7) -0.0127(8)
C26 0.0409(11) 0.0432(11) 0.0290(9) -0.0010(8) -0.0044(8) 0.0059(9)
C27 0.0159(6) 0.0172(6) 0.0144(6) -0.0029(5) -0.0020(5) -0.0024(5)
C28 0.0173(6) 0.0169(6) 0.0141(6) -0.0031(5) -0.0018(5) -0.0028(5)
C29 0.0259(7) 0.0272(7) 0.0156(6) -0.0035(6) -0.0037(6) -0.0078(6)
C30 0.0320(8) 0.0338(8) 0.0145(6) -0.0009(6) -0.0024(6) -0.0112(7)
C31 0.0289(8) 0.0302(8) 0.0179(7) 0.0020(6) -0.0005(6) -0.0123(7)
C32 0.0204(7) 0.0215(7) 0.0193(7) -0.0015(5) -0.0029(5) -0.0069(5)

loop_
_atom_type_symbol
_atom_type_description
_atom_type_scat_dispersion_real
_atom_type_scat_dispersion_imag
_atom_type_scat_source
C C 0.0033 0.0016 'International Tables Vol C Tables 4.2.6.8 and 6.1.1.4'
H H 0.0000 0.0000 'International Tables Vol C Tables 4.2.6.8 and 6.1.1.4'
S S 0.1246 0.1234 'International Tables Vol C Tables 4.2.6.8 and 6.1.1.4'

loop_
_geom_angle_atom_site_label_1
_geom_angle_atom_site_label_2
_geom_angle_atom_site_label_3
_geom_angle
C3 S1 C2 102.11(7)
C4 S2 C3 96.42(7)
C7 S3 C6 89.83(7)
C10 S4 C9 96.48(7)
C10 S5 C11 103.83(7)
C15 S6 C14 100.89(8)
C9 S7 C15 96.74(7)
C24 S8 C25 100.15(8)
C4 S9 C24 96.76(7)
C2 C1 H1A 109.5
C2 C1 H1B 109.5
H1A C1 H1B 109.5
C2 C1 H1C 109.5
H1A C1 H1C 109.5
H1B C1 H1C 109.5
C1 C2 S1 108.87(11)
C1 C2 H2A 109.9
S1 C2 H2A 109.9
C1 C2 H2B 109.9
S1 C2 H2B 109.9
H2A C2 H2B 108.3
C24 C3 S1 123.06(11)
C24 C3 S2 116.64(11)
S1 C3 S2 120.30(8)
C5 C4 S9 121.61(11)
C5 C4 S2 124.77(11)
S9 C4 S2 113.62(8)
C4 C5 C6 124.94(12)
C4 C5 C27 130.24(13)
C6 C5 C27 104.81(11)
C23 C6 C5 111.50(12)
C23 C6 S3 113.72(10)
C5 C6 S3 134.78(10)
C22 C7 C8 111.38(12)
C22 C7 S3 113.56(10)
C8 C7 S3 134.93(11)
C9 C8 C7 125.04(13)
C9 C8 C16 130.03(13)
C7 C8 C16 104.63(11)
C8 C9 S7 121.42(10)
C8 C9 S4 125.10(11)
S7 C9 S4 113.42(8)
C15 C10 S5 122.64(12)
C15 C10 S4 116.51(11)
S5 C10 S4 120.73(9)
C12 C11 S5 107.29(12)
C12 C11 H11A 110.3
S5 C11 H11A 110.3
C12 C11 H11B 110.3
S5 C11 H11B 110.3
H11A C11 H11B 108.5
C11 C12 H12A 109.5
C11 C12 H12B 109.5
H12A C12 H12B 109.5
C11 C12 H12C 109.5
H12A C12 H12C 109.5
H12B C12 H12C 109.5
C14 C13 H13A 109.5
C14 C13 H13B 109.5
H13A C13 H13B 109.5
C14 C13 H13C 109.5
H13A C13 H13C 109.5
H13B C13 H13C 109.5
C13 C14 S6 108.47(13)
C13 C14 H14A 110.0
S6 C14 H14A 110.0
C13 C14 H14B 110.0
S6 C14 H14B 110.0
H14A C14 H14B 108.4
C10 C15 S7 116.84(11)
C10 C15 S6 125.70(12)
S7 C15 S6 117.37(9)
C21 C16 C17 119.75(13)
C21 C16 C8 131.21(13)
C17 C16 C8 109.01(12)
C18 C17 C16 120.17(13)
C18 C17 C22 132.23(13)
C16 C17 C22 107.58(12)
C17 C18 C19 119.15(14)
C17 C18 H18 120.4
C19 C18 H18 120.4
C20 C19 C18 120.89(14)
C20 C19 H19 119.6
C18 C19 H19 119.6
C19 C20 C21 120.79(14)
C19 C20 H20 119.6
C21 C20 H20 119.6
C16 C21 C20 119.24(14)
C16 C21 H21 120.4
C20 C21 H21 120.4
C7 C22 C23 111.69(12)
C7 C22 C17 107.36(12)
C23 C22 C17 140.89(13)
C6 C23 C22 111.20(12)
C6 C23 C28 107.18(12)
C22 C23 C28 141.60(13)
C3 C24 S9 116.55(11)
C3 C24 S8 124.95(11)
S9 C24 S8 118.49(8)
C26 C25 S8 114.66(13)
C26 C25 H25A 108.6
S8 C25 H25A 108.6
C26 C25 H25B 108.6
S8 C25 H25B 108.6
H25A C25 H25B 107.6
C25 C26 H26A 109.5
C25 C26 H26B 109.5
H26A C26 H26B 109.5
C25 C26 H26C 109.5
H26A C26 H26C 109.5
H26B C26 H26C 109.5
C32 C27 C28 119.76(13)
C32 C27 C5 131.38(13)
C28 C27 C5 108.85(12)
C29 C28 C27 120.24(13)
C29 C28 C23 132.12(13)
C27 C28 C23 107.64(12)
C28 C29 C30 119.09(14)
C28 C29 H29 120.5
C30 C29 H29 120.5
C31 C30 C29 120.50(14)
C31 C30 H30 119.8
C29 C30 H30 119.8
C30 C31 C32 121.13(14)
C30 C31 H31 119.4
C32 C31 H31 119.4
C31 C32 C27 119.24(14)
C31 C32 H32 120.4
C27 C32 H32 120.4

loop_
_geom_bond_atom_site_label_1
_geom_bond_atom_site_label_2
_geom_bond_distance
S1 C3 1.7437(14)
S1 C2 1.8103(15)
S2 C4 1.7485(14)
S2 C3 1.7517(14)
S3 C7 1.7256(14)
S3 C6 1.7261(14)
S4 C10 1.7529(15)
S4 C9 1.7542(14)
S5 C10 1.7483(15)
S5 C11 1.8092(16)
S6 C15 1.7530(15)
S6 C14 1.8246(18)
S7 C9 1.7410(14)
S7 C15 1.7494(15)
S8 C24 1.7515(14)
S8 C25 1.8285(19)
S9 C4 1.7391(14)
S9 C24 1.7487(14)
C1 C2 1.520(2)
C1 H1A 0.9800
C1 H1B 0.9800
C1 H1C 0.9800
C2 H2A 0.9900
C2 H2B 0.9900
C3 C24 1.351(2)
C4 C5 1.3738(19)
C5 C6 1.4451(18)
C5 C27 1.4680(19)
C6 C23 1.3938(19)
C7 C22 1.3913(19)
C7 C8 1.4507(19)
C8 C9 1.3699(19)
C8 C16 1.4666(19)
C10 C15 1.349(2)
C11 C12 1.527(2)
C11 H11A 0.9900
C11 H11B 0.9900
C12 H12A 0.9800
C12 H12B 0.9800
C12 H12C 0.9800
C13 C14 1.512(2)
C13 H13A 0.9800
C13 H13B 0.9800
C13 H13C 0.9800
C14 H14A 0.9900
C14 H14B 0.9900
C16 C21 1.3944(19)
C16 C17 1.4282(19)
C17 C18 1.3896(19)
C17 C22 1.4619(19)
C18 C19 1.397(2)
C18 H18 0.9500
C19 C20 1.387(2)
C19 H19 0.9500
C20 C21 1.397(2)
C20 H20 0.9500
C21 H21 0.9500
C22 C23 1.4189(19)
C23 C28 1.4631(19)
C25 C26 1.504(3)
C25 H25A 0.9900
C25 H25B 0.9900
C26 H26A 0.9800
C26 H26B 0.9800
C26 H26C 0.9800
C27 C32 1.393(2)
C27 C28 1.429(2)
C28 C29 1.3903(19)
C29 C30 1.400(2)
C29 H29 0.9500
C30 C31 1.391(2)
C30 H30 0.9500
C31 C32 1.391(2)
C31 H31 0.9500
C32 H32 0.9500

loop_
_geom_torsion_atom_site_label_1
_geom_torsion_atom_site_label_2
_geom_torsion_atom_site_label_3
_geom_torsion_atom_site_label_4
_geom_torsion
C3 S1 C2 C1 179.51(11)
C2 S1 C3 C24 174.70(13)
C2 S1 C3 S2 -5.12(11)
C4 S2 C3 C24 0.01(13)
C4 S2 C3 S1 179.85(9)
C24 S9 C4 C5 178.29(12)
C24 S9 C4 S2 -0.73(9)
C3 S2 C4 C5 -178.48(12)
C3 S2 C4 S9 0.51(9)
S9 C4 C5 C6 -1.3(2)
S2 C4 C5 C6 177.56(11)
S9 C4 C5 C27 179.98(11)
S2 C4 C5 C27 -1.1(2)
C4 C5 C6 C23 -178.39(13)
C27 C5 C6 C23 0.56(15)
C4 C5 C6 S3 2.5(2)
C27 C5 C6 S3 -178.51(12)
C7 S3 C6 C23 -0.70(11)
C7 S3 C6 C5 178.36(15)
C6 S3 C7 C22 0.57(11)
C6 S3 C7 C8 -174.78(15)
C22 C7 C8 C9 -172.02(13)
S3 C7 C8 C9 3.4(2)
C22 C7 C8 C16 2.23(15)
S3 C7 C8 C16 177.65(12)
C7 C8 C9 S7 0.1(2)
C16 C8 C9 S7 -172.65(11)
C7 C8 C9 S4 177.11(11)
C16 C8 C9 S4 4.4(2)
C15 S7 C9 C8 176.32(12)
C15 S7 C9 S4 -1.04(9)
C10 S4 C9 C8 -175.84(13)
C10 S4 C9 S7 1.40(9)
C11 S5 C10 C15 -159.04(14)
C11 S5 C10 S4 25.03(12)
C9 S4 C10 C15 -1.38(14)
C9 S4 C10 S5 174.79(10)
C10 S5 C11 C12 166.36(12)
C15 S6 C14 C13 175.66(14)
S5 C10 C15 S7 -175.21(9)
S4 C10 C15 S7 0.88(18)
S5 C10 C15 S6 1.2(2)
S4 C10 C15 S6 177.25(9)
C9 S7 C15 C10 0.11(14)
C9 S7 C15 S6 -176.57(9)
C14 S6 C15 C10 89.18(16)
C14 S6 C15 S7 -94.47(11)
C9 C8 C16 C21 -6.3(3)
C7 C8 C16 C21 179.88(15)
C9 C8 C16 C17 171.85(14)
C7 C8 C16 C17 -2.01(15)
C21 C16 C17 C18 1.1(2)
C8 C16 C17 C18 -177.24(13)
C21 C16 C17 C22 179.49(13)
C8 C16 C17 C22 1.13(15)
C16 C17 C18 C19 -0.4(2)
C22 C17 C18 C19 -178.28(14)
C17 C18 C19 C20 -0.3(2)
C18 C19 C20 C21 0.1(2)
C17 C16 C21 C20 -1.2(2)
C8 C16 C21 C20 176.72(14)
C19 C20 C21 C16 0.6(2)
C8 C7 C22 C23 176.15(11)
S3 C7 C22 C23 -0.31(15)
C8 C7 C22 C17 -1.59(16)
S3 C7 C22 C17 -178.05(9)
C18 C17 C22 C7 178.36(15)
C16 C17 C22 C7 0.26(15)
C18 C17 C22 C23 1.7(3)
C16 C17 C22 C23 -176.41(17)
C5 C6 C23 C22 -178.63(11)
S3 C6 C23 C22 0.65(15)
C5 C6 C23 C28 0.21(16)
S3 C6 C23 C28 179.49(9)
C7 C22 C23 C6 -0.22(17)
C17 C22 C23 C6 176.37(16)
C7 C22 C23 C28 -178.43(17)
C17 C22 C23 C28 -1.8(3)
S1 C3 C24 S9 179.63(8)
S2 C3 C24 S9 -0.54(16)
S1 C3 C24 S8 0.1(2)
S2 C3 C24 S8 179.88(8)
C4 S9 C24 C3 0.77(13)
C4 S9 C24 S8 -179.62(9)
C25 S8 C24 C3 -79.63(15)
C25 S8 C24 S9 100.80(10)
C24 S8 C25 C26 -74.94(14)
C4 C5 C27 C32 -2.6(3)
C6 C5 C27 C32 178.56(15)
C4 C5 C27 C28 177.74(14)
C6 C5 C27 C28 -1.13(15)
C32 C27 C28 C29 2.0(2)
C5 C27 C28 C29 -178.23(13)
C32 C27 C28 C23 -178.45(13)
C5 C27 C28 C23 1.29(15)
C6 C23 C28 C29 178.51(15)
C22 C23 C28 C29 -3.2(3)
C6 C23 C28 C27 -0.92(15)
C22 C23 C28 C27 177.33(17)
C27 C28 C29 C30 -0.4(2)
C23 C28 C29 C30 -179.82(15)
C28 C29 C30 C31 -1.3(2)
C29 C30 C31 C32 1.5(3)
C30 C31 C32 C27 0.1(2)
C28 C27 C32 C31 -1.8(2)
C5 C27 C32 C31 178.48(15)
